data_7044078
loop_
_publ_author_name
'Wittmann, T. I.'
'Musina, E. I.'
'Krivolapov, D. B.'
'Litvinov, I. A.'
'Kondrashova, S. A.'
'Latypov, Sh. K.'
'Karasik, A. A.'
'Sinyashin, O. G.'

_publ_section_title
;
 Covalent self-assembly of the specific RSSR isomer of 14-membered
 tetrakisphosphine
;
_journal_name_full 'Dalton Trans.'
_journal_paper_doi 10.1039/C7DT03010J
_journal_year 2017
_chemical_formula_sum 'C42 H58 N2 P4'
_chemical_formula_weight 714.78
_chemical_name_systematic 1,8-di(iso-pentyl)-3,6,10,13-tetraphenyl-1,8-diaza-3,6,10,13-tetraphosphacyclotetradecane
_space_group_crystal_system triclinic
_space_group_IT_number 2
_space_group_name_Hall '-P 1'
_space_group_name_H-M_alt 'P -1'
_symmetry_space_group_name_Hall '-P 1'
_symmetry_space_group_name_H-M 'P -1'
_atom_sites_solution_hydrogens geom
_audit_creation_method SHELXL-2014/7
_audit_update_record
;
2017-07-07 deposited with the CCDC.
2017-08-21 downloaded from the CCDC.
;
_cell_angle_alpha 112.941(10)
_cell_angle_beta 95.282(11)
_cell_angle_gamma 96.975(11)
_cell_formula_units_Z 1
_cell_length_a 5.623(5)
_cell_length_b 13.319(11)
_cell_length_c 14.842(13)
_cell_measurement_reflns_used 1558
_cell_measurement_temperature 296(2)
_cell_measurement_theta_max 22.35
_cell_measurement_theta_min 2.68
_cell_volume 1004.2(15)
_computing_structure_refinement 'SHELXL-2014/7 (Sheldrick, 2014)'
_diffrn_ambient_temperature 296(2)
_diffrn_measured_fraction_theta_full 0.988
_diffrn_measured_fraction_theta_max 0.986
_diffrn_measurement_device_type 'Bruker APEX-II CCD'
_diffrn_measurement_method '\f and \w scans'
_diffrn_radiation_type MoK\a
_diffrn_radiation_wavelength 0.71073
_diffrn_reflns_av_R_equivalents 0.0609
_diffrn_reflns_av_unetI/netI 0.0960
_diffrn_reflns_Laue_measured_fraction_full 0.988
_diffrn_reflns_Laue_measured_fraction_max 0.986
_diffrn_reflns_limit_h_max 6
_diffrn_reflns_limit_h_min -6
_diffrn_reflns_limit_k_max 16
_diffrn_reflns_limit_k_min -16
_diffrn_reflns_limit_l_max 18
_diffrn_reflns_limit_l_min -18
_diffrn_reflns_number 8329
_diffrn_reflns_point_group_measured_fraction_full 0.988
_diffrn_reflns_point_group_measured_fraction_max 0.986
_diffrn_reflns_theta_full 25.242
_diffrn_reflns_theta_max 25.993
_diffrn_reflns_theta_min 1.507
_exptl_absorpt_coefficient_mu 0.219
_exptl_absorpt_correction_T_max 0.968
_exptl_absorpt_correction_T_min 0.879
_exptl_absorpt_correction_type multi-scan
_exptl_absorpt_process_details SADABS
_exptl_crystal_colour colorless
_exptl_crystal_density_diffrn 1.182
_exptl_crystal_description prismatic
_exptl_crystal_F_000 384
_exptl_crystal_size_max 0.390
_exptl_crystal_size_mid 0.210
_exptl_crystal_size_min 0.130
_refine_diff_density_max 0.612
_refine_diff_density_min -0.389
_refine_diff_density_rms 0.061
_refine_ls_extinction_method none
_refine_ls_goodness_of_fit_ref 0.975
_refine_ls_hydrogen_treatment constr
_refine_ls_matrix_type full
_refine_ls_number_parameters 219
_refine_ls_number_reflns 3873
_refine_ls_number_restraints 0
_refine_ls_restrained_S_all 0.975
_refine_ls_R_factor_all 0.1178
_refine_ls_R_factor_gt 0.0643
_refine_ls_shift/su_max 0.000
_refine_ls_shift/su_mean 0.000
_refine_ls_structure_factor_coef Fsqd
_refine_ls_weighting_details 'w=1/[\s^2^(Fo^2^)+(0.0928P)^2^] where P=(Fo^2^+2Fc^2^)/3'
_refine_ls_weighting_scheme calc
_refine_ls_wR_factor_gt 0.1526
_refine_ls_wR_factor_ref 0.1827
_reflns_Friedel_coverage 0.000
_reflns_number_gt 2293
_reflns_number_total 3873
_reflns_threshold_expression 'I > 2\s(I)'
_cod_data_source_file c7dt03010j2.cif
_cod_data_source_block shelx
_cod_database_code 7044078
_shelx_shelxl_version_number 2014/7
_shelx_space_group_comment
;
The symmetry employed for this shelxl refinement is uniquely defined
by the following loop, which should always be used as a source of
symmetry information in preference to the above space-group names.
They are only intended as comments.
;
_shelx_estimated_absorpt_t_min 0.919
_shelx_estimated_absorpt_t_max 0.972

loop_
_space_group_symop_operation_xyz
'x, y, z'
'-x, -y, -z'

loop_
_atom_site_label
_atom_site_type_symbol
_atom_site_fract_x
_atom_site_fract_y
_atom_site_fract_z
_atom_site_U_iso_or_equiv
_atom_site_adp_type
_atom_site_occupancy
_atom_site_site_symmetry_order
_atom_site_calc_flag
_atom_site_refinement_flags_posn
_atom_site_refinement_flags_adp
P1 P 0.27664(16) 0.24895(8) 0.42538(7) 0.0430(3) Uani 1 1 d . .
P2 P 0.51334(16) 0.47992(7) 0.64087(7) 0.0415(3) Uani 1 1 d . .
C13 C -0.0713(10) -0.1159(4) 0.3260(4) 0.0769(14) Uani 1 1 d . .
H13 H -0.1363 -0.1902 0.3060 0.092 Uiso 1 1 calc R U
C14 C 0.1505(12) -0.0739(4) 0.3793(5) 0.116(2) Uani 1 1 d . .
H14 H 0.2384 -0.1191 0.3983 0.140 Uiso 1 1 calc R U
C15 C 0.2498(9) 0.0353(4) 0.4063(4) 0.0843(16) Uani 1 1 d . .
H15 H 0.4062 0.0616 0.4413 0.101 Uiso 1 1 calc R U
C10 C 0.1280(7) 0.1048(3) 0.3836(3) 0.0470(9) Uani 1 1 d . .
C2 C 0.1295(6) 0.2999(3) 0.3372(3) 0.0417(8) Uani 1 1 d . .
H2A H -0.0276 0.2530 0.3083 0.050 Uiso 1 1 calc R U
H2B H 0.0993 0.3735 0.3761 0.050 Uiso 1 1 calc R U
N1 N 0.2495(5) 0.3061(2) 0.2555(2) 0.0407(7) Uani 1 1 d . .
C1 C 0.4928(6) 0.3702(3) 0.2909(3) 0.0461(9) Uani 1 1 d . .
H1A H 0.5789 0.3599 0.2351 0.055 Uiso 1 1 calc R U
H1B H 0.5797 0.3436 0.3343 0.055 Uiso 1 1 calc R U
C4 C 0.1921(6) 0.4395(3) 0.5834(3) 0.0428(9) Uani 1 1 d . .
H4A H 0.0928 0.4682 0.6347 0.051 Uiso 1 1 calc R U
H4B H 0.1665 0.4741 0.5375 0.051 Uiso 1 1 calc R U
C3 C 0.1062(6) 0.3154(3) 0.5283(3) 0.0450(9) Uani 1 1 d . .
H3A H -0.0643 0.3020 0.5018 0.054 Uiso 1 1 calc R U
H3B H 0.1222 0.2810 0.5749 0.054 Uiso 1 1 calc R U
C19 C 0.5082(10) 0.3479(4) 0.8850(3) 0.0745(13) Uani 1 1 d . .
H19 H 0.5095 0.3202 0.9337 0.089 Uiso 1 1 calc R U
C20 C 0.3477(8) 0.4131(4) 0.8790(3) 0.0688(12) Uani 1 1 d . .
H20 H 0.2383 0.4304 0.9239 0.083 Uiso 1 1 calc R U
C21 C 0.3436(7) 0.4545(3) 0.8076(3) 0.0545(10) Uani 1 1 d . .
H21 H 0.2317 0.4995 0.8045 0.065 Uiso 1 1 calc R U
C16 C 0.5059(6) 0.4295(3) 0.7393(3) 0.0426(8) Uani 1 1 d . .
C17 C 0.6664(7) 0.3631(3) 0.7471(3) 0.0566(10) Uani 1 1 d . .
H17 H 0.7765 0.3449 0.7027 0.068 Uiso 1 1 calc R U
C18 C 0.6689(8) 0.3224(4) 0.8193(4) 0.0759(13) Uani 1 1 d . .
H18 H 0.7803 0.2775 0.8233 0.091 Uiso 1 1 calc R U
C5 C 0.2249(7) 0.2012(3) 0.1682(3) 0.0477(9) Uani 1 1 d . .
H5 H 0.0625 0.1604 0.1616 0.057 Uiso 1 1 calc R U
C6 C 0.2317(8) 0.2244(4) 0.0759(3) 0.0630(11) Uani 1 1 d . .
H6A H 0.3888 0.2672 0.0813 0.076 Uiso 1 1 calc R U
H6B H 0.2159 0.1546 0.0190 0.076 Uiso 1 1 calc R U
C8 C 0.0397(9) 0.2853(4) 0.0578(3) 0.0816(14) Uani 1 1 d . .
H8A H -0.1158 0.2483 0.0601 0.122 Uiso 1 1 calc R U
H8B H 0.0412 0.2872 -0.0061 0.122 Uiso 1 1 calc R U
H8C H 0.0701 0.3595 0.1079 0.122 Uiso 1 1 calc R U
C7 C 0.4026(7) 0.1268(3) 0.1758(3) 0.0577(11) Uani 1 1 d . .
H7A H 0.4334 0.1352 0.2440 0.069 Uiso 1 1 calc R U
H7B H 0.5549 0.1508 0.1584 0.069 Uiso 1 1 calc R U
C9 C 0.3141(10) 0.0047(4) 0.1094(4) 0.0926(16) Uani 1 1 d . .
H9A H 0.1654 -0.0204 0.1272 0.139 Uiso 1 1 calc R U
H9B H 0.4343 -0.0377 0.1177 0.139 Uiso 1 1 calc R U
H9C H 0.2870 -0.0048 0.0415 0.139 Uiso 1 1 calc R U
C12 C -0.1953(10) -0.0488(4) 0.3026(4) 0.102(2) Uani 1 1 d . .
H12 H -0.3493 -0.0764 0.2655 0.122 Uiso 1 1 calc R U
C11 C -0.0997(9) 0.0608(4) 0.3323(4) 0.0955(19) Uani 1 1 d . .
H11 H -0.1933 0.1065 0.3169 0.115 Uiso 1 1 calc R U

loop_
_atom_site_aniso_label
_atom_site_aniso_U_11
_atom_site_aniso_U_22
_atom_site_aniso_U_33
_atom_site_aniso_U_23
_atom_site_aniso_U_13
_atom_site_aniso_U_12
P1 0.0328(6) 0.0433(6) 0.0494(6) 0.0166(5) 0.0034(4) 0.0030(4)
P2 0.0305(6) 0.0431(6) 0.0460(6) 0.0134(5) 0.0088(4) 0.0024(4)
C13 0.100(4) 0.044(3) 0.072(3) 0.017(2) 0.002(3) -0.008(3)
C14 0.129(5) 0.059(3) 0.146(6) 0.048(4) -0.061(4) -0.004(3)
C15 0.085(4) 0.046(3) 0.101(4) 0.023(3) -0.040(3) 0.000(2)
C10 0.049(2) 0.044(2) 0.046(2) 0.0163(18) 0.0052(18) 0.0079(18)
C2 0.030(2) 0.041(2) 0.051(2) 0.0153(17) 0.0064(16) 0.0035(15)
N1 0.0297(17) 0.0439(17) 0.0443(16) 0.0148(14) 0.0070(13) 0.0010(13)
C1 0.029(2) 0.050(2) 0.056(2) 0.0191(19) 0.0089(16) 0.0003(16)
C4 0.037(2) 0.046(2) 0.042(2) 0.0136(17) 0.0066(16) 0.0064(16)
C3 0.033(2) 0.052(2) 0.048(2) 0.0203(18) 0.0056(16) 0.0010(16)
C19 0.086(4) 0.084(3) 0.058(3) 0.041(3) -0.002(3) 0.001(3)
C20 0.069(3) 0.080(3) 0.053(3) 0.023(2) 0.018(2) 0.006(3)
C21 0.052(3) 0.058(3) 0.050(2) 0.017(2) 0.0110(19) 0.0069(19)
C16 0.030(2) 0.045(2) 0.046(2) 0.0145(17) 0.0009(16) 0.0026(16)
C17 0.039(2) 0.066(3) 0.065(3) 0.029(2) 0.0042(19) 0.008(2)
C18 0.059(3) 0.094(4) 0.084(3) 0.050(3) -0.004(3) 0.011(3)
C5 0.037(2) 0.048(2) 0.048(2) 0.0117(19) 0.0014(16) 0.0005(17)
C6 0.058(3) 0.076(3) 0.048(2) 0.020(2) 0.007(2) 0.007(2)
C8 0.078(4) 0.099(4) 0.071(3) 0.039(3) 0.004(3) 0.019(3)
C7 0.051(3) 0.050(2) 0.058(2) 0.007(2) 0.0059(19) 0.0108(19)
C9 0.095(4) 0.061(3) 0.099(4) 0.009(3) 0.002(3) 0.022(3)
C12 0.078(4) 0.065(3) 0.149(6) 0.053(4) -0.037(3) -0.025(3)
C11 0.067(3) 0.068(3) 0.151(5) 0.063(4) -0.038(3) -0.016(3)

loop_
_atom_type_symbol
_atom_type_description
_atom_type_scat_dispersion_real
_atom_type_scat_dispersion_imag
_atom_type_scat_source
C C 0.0033 0.0016 'International Tables Vol C Tables 4.2.6.8 and 6.1.1.4'
H H 0.0000 0.0000 'International Tables Vol C Tables 4.2.6.8 and 6.1.1.4'
N N 0.0061 0.0033 'International Tables Vol C Tables 4.2.6.8 and 6.1.1.4'
P P 0.1023 0.0942 'International Tables Vol C Tables 4.2.6.8 and 6.1.1.4'

loop_
_geom_angle_atom_site_label_1
_geom_angle_atom_site_label_2
_geom_angle_atom_site_label_3
_geom_angle
_geom_angle_site_symmetry_1
_geom_angle_site_symmetry_3
C10 P1 C3 99.45(16) . .
C10 P1 C2 105.04(17) . .
C3 P1 C2 96.43(17) . .
C16 P2 C4 100.85(16) . .
C16 P2 C1 102.12(17) . 2_666
C4 P2 C1 96.68(16) . 2_666
C12 C13 C14 118.2(4) . .
C12 C13 H13 120.9 . .
C14 C13 H13 120.9 . .
C13 C14 C15 120.9(5) . .
C13 C14 H14 119.6 . .
C15 C14 H14 119.6 . .
C10 C15 C14 121.9(5) . .
C10 C15 H15 119.0 . .
C14 C15 H15 119.0 . .
C15 C10 C11 115.9(4) . .
C15 C10 P1 118.1(3) . .
C11 C10 P1 126.0(3) . .
N1 C2 P1 120.5(2) . .
N1 C2 H2A 107.2 . .
P1 C2 H2A 107.2 . .
N1 C2 H2B 107.2 . .
P1 C2 H2B 107.2 . .
H2A C2 H2B 106.8 . .
C1 N1 C2 111.5(3) . .
C1 N1 C5 115.8(3) . .
C2 N1 C5 115.4(3) . .
N1 C1 P2 111.5(2) . 2_666
N1 C1 H1A 109.3 . .
P2 C1 H1A 109.3 2_666 .
N1 C1 H1B 109.3 . .
P2 C1 H1B 109.3 2_666 .
H1A C1 H1B 108.0 . .
C3 C4 P2 114.7(2) . .
C3 C4 H4A 108.6 . .
P2 C4 H4A 108.6 . .
C3 C4 H4B 108.6 . .
P2 C4 H4B 108.6 . .
H4A C4 H4B 107.6 . .
C4 C3 P1 113.5(2) . .
C4 C3 H3A 108.9 . .
P1 C3 H3A 108.9 . .
C4 C3 H3B 108.9 . .
P1 C3 H3B 108.9 . .
H3A C3 H3B 107.7 . .
C20 C19 C18 119.8(4) . .
C20 C19 H19 120.1 . .
C18 C19 H19 120.1 . .
C19 C20 C21 120.8(4) . .
C19 C20 H20 119.6 . .
C21 C20 H20 119.6 . .
C20 C21 C16 120.6(4) . .
C20 C21 H21 119.7 . .
C16 C21 H21 119.7 . .
C17 C16 C21 117.3(4) . .
C17 C16 P2 118.9(3) . .
C21 C16 P2 123.8(3) . .
C16 C17 C18 121.5(4) . .
C16 C17 H17 119.2 . .
C18 C17 H17 119.2 . .
C19 C18 C17 120.1(4) . .
C19 C18 H18 120.0 . .
C17 C18 H18 120.0 . .
N1 C5 C7 114.8(3) . .
N1 C5 C6 109.5(3) . .
C7 C5 C6 112.3(3) . .
N1 C5 H5 106.6 . .
C7 C5 H5 106.6 . .
C6 C5 H5 106.6 . .
C8 C6 C5 114.6(3) . .
C8 C6 H6A 108.6 . .
C5 C6 H6A 108.6 . .
C8 C6 H6B 108.6 . .
C5 C6 H6B 108.6 . .
H6A C6 H6B 107.6 . .
C6 C8 H8A 109.5 . .
C6 C8 H8B 109.5 . .
H8A C8 H8B 109.5 . .
C6 C8 H8C 109.5 . .
H8A C8 H8C 109.5 . .
H8B C8 H8C 109.5 . .
C5 C7 C9 113.6(4) . .
C5 C7 H7A 108.8 . .
C9 C7 H7A 108.8 . .
C5 C7 H7B 108.8 . .
C9 C7 H7B 108.8 . .
H7A C7 H7B 107.7 . .
C7 C9 H9A 109.5 . .
C7 C9 H9B 109.5 . .
H9A C9 H9B 109.5 . .
C7 C9 H9C 109.5 . .
H9A C9 H9C 109.5 . .
H9B C9 H9C 109.5 . .
C13 C12 C11 120.9(5) . .
C13 C12 H12 119.6 . .
C11 C12 H12 119.6 . .
C10 C11 C12 122.1(5) . .
C10 C11 H11 119.0 . .
C12 C11 H11 119.0 . .

loop_
_geom_bond_atom_site_label_1
_geom_bond_atom_site_label_2
_geom_bond_distance
_geom_bond_site_symmetry_2
P1 C10 1.832(4) .
P1 C3 1.859(4) .
P1 C2 1.867(4) .
P2 C16 1.833(4) .
P2 C4 1.844(4) .
P2 C1 1.860(4) 2_666
C13 C12 1.325(7) .
C13 C14 1.341(7) .
C13 H13 0.9300 .
C14 C15 1.377(6) .
C14 H14 0.9300 .
C15 C10 1.338(6) .
C15 H15 0.9300 .
C10 C11 1.361(6) .
C2 N1 1.467(4) .
C2 H2A 0.9700 .
C2 H2B 0.9700 .
N1 C1 1.453(4) .
N1 C5 1.470(4) .
C1 P2 1.860(4) 2_666
C1 H1A 0.9700 .
C1 H1B 0.9700 .
C4 C3 1.520(5) .
C4 H4A 0.9700 .
C4 H4B 0.9700 .
C3 H3A 0.9700 .
C3 H3B 0.9700 .
C19 C20 1.347(6) .
C19 C18 1.364(6) .
C19 H19 0.9300 .
C20 C21 1.372(6) .
C20 H20 0.9300 .
C21 C16 1.397(5) .
C21 H21 0.9300 .
C16 C17 1.365(5) .
C17 C18 1.375(6) .
C17 H17 0.9300 .
C18 H18 0.9300 .
C5 C7 1.517(5) .
C5 C6 1.520(5) .
C5 H5 0.9800 .
C6 C8 1.491(6) .
C6 H6A 0.9700 .
C6 H6B 0.9700 .
C8 H8A 0.9600 .
C8 H8B 0.9600 .
C8 H8C 0.9600 .
C7 C9 1.526(6) .
C7 H7A 0.9700 .
C7 H7B 0.9700 .
C9 H9A 0.9600 .
C9 H9B 0.9600 .
C9 H9C 0.9600 .
C12 C11 1.370(6) .
C12 H12 0.9300 .
C11 H11 0.9300 .

loop_
_geom_torsion_atom_site_label_1
_geom_torsion_atom_site_label_2
_geom_torsion_atom_site_label_3
_geom_torsion_atom_site_label_4
_geom_torsion
_geom_torsion_site_symmetry_1
_geom_torsion_site_symmetry_4
C12 C13 C14 C15 -2.0(10) . .
C13 C14 C15 C10 2.2(10) . .
C14 C15 C10 C11 0.0(8) . .
C14 C15 C10 P1 178.9(5) . .
C3 P1 C10 C15 -105.6(4) . .
C2 P1 C10 C15 155.1(4) . .
C3 P1 C10 C11 73.2(4) . .
C2 P1 C10 C11 -26.1(5) . .
C10 P1 C2 N1 -100.2(3) . .
C3 P1 C2 N1 158.2(3) . .
P1 C2 N1 C1 -54.2(4) . .
P1 C2 N1 C5 80.6(3) . .
C2 N1 C1 P2 -71.0(3) . 2_666
C5 N1 C1 P2 154.4(2) . 2_666
C16 P2 C4 C3 -68.9(3) . .
C1 P2 C4 C3 -172.6(2) 2_666 .
P2 C4 C3 P1 -59.6(3) . .
C10 P1 C3 C4 178.1(3) . .
C2 P1 C3 C4 -75.4(3) . .
C18 C19 C20 C21 0.0(8) . .
C19 C20 C21 C16 0.1(7) . .
C20 C21 C16 C17 0.0(6) . .
C20 C21 C16 P2 179.6(3) . .
C4 P2 C16 C17 128.1(3) . .
C1 P2 C16 C17 -132.5(3) 2_666 .
C4 P2 C16 C21 -51.5(4) . .
C1 P2 C16 C21 47.8(3) 2_666 .
C21 C16 C17 C18 -0.1(6) . .
P2 C16 C17 C18 -179.8(3) . .
C20 C19 C18 C17 -0.2(8) . .
C16 C17 C18 C19 0.2(7) . .
C1 N1 C5 C7 50.5(4) . .
C2 N1 C5 C7 -82.3(4) . .
C1 N1 C5 C6 -76.9(4) . .
C2 N1 C5 C6 150.3(3) . .
N1 C5 C6 C8 -58.6(5) . .
C7 C5 C6 C8 172.7(4) . .
N1 C5 C7 C9 155.7(3) . .
C6 C5 C7 C9 -78.3(5) . .
C14 C13 C12 C11 -0.2(10) . .
C15 C10 C11 C12 -2.2(8) . .
P1 C10 C11 C12 178.9(4) . .
C13 C12 C11 C10 2.4(10) . .
